data_7122960
loop_
_publ_author_name
'Li, Shujun'
'Zhao, Yue'
'Qi, Huihui'
'Zhou, Yanfang'
'Liu, Shuxia'
'Ma, Xiaoming'
'Zhang, Jie'
'Chen, Xuenian'

_publ_section_title
;
 Boronic acid derivatized lanthanide--polyoxometalates with novel
 B--OH--Ln and B--O--Nb bridges
;
_journal_name_full 'Chemical Communications'
_journal_paper_doi 10.1039/C8CC09872G
_journal_year 2019
_chemical_formula_moiety 'C5 H4 B Eu2 N Nb3 O75 P2 W15, 10.5(O)'
_chemical_formula_sum 'C5 H4 B Eu2 N Nb3 O85.5 P2 W15'
_chemical_formula_weight 4859.24
_space_group_crystal_system monoclinic
_space_group_IT_number 14
_space_group_name_Hall '-P 2yn'
_space_group_name_H-M_alt 'P 1 21/n 1'
_symmetry_space_group_name_Hall '-P 2yn'
_symmetry_space_group_name_H-M 'P 1 21/n 1'
_atom_sites_solution_hydrogens geom
_atom_sites_solution_primary iterative
_audit_creation_date 2018-06-14
_audit_creation_method
;
Olex2 1.2-alpha
(compiled 2018.04.18 svn.r3501 for OlexSys, GUI svn.r5506)
;
_audit_update_record
;
2018-06-15 deposited with the CCDC.
2019-02-04 downloaded from the CCDC.
;
_cell_angle_alpha 90
_cell_angle_beta 104.5800(10)
_cell_angle_gamma 90
_cell_formula_units_Z 4
_cell_length_a 23.1824(3)
_cell_length_b 14.19070(10)
_cell_length_c 28.1627(3)
_cell_measurement_reflns_used 26592
_cell_measurement_temperature 293(2)
_cell_measurement_theta_max 64.998
_cell_measurement_theta_min 3.6910
_cell_volume 8966.46(17)
_computing_molecular_graphics 'Olex2 (Dolomanov et al., 2009)'
_computing_publication_material 'Olex2 (Dolomanov et al., 2009)'
_computing_structure_refinement 'ShelXL (Sheldrick, 2015)'
_computing_structure_solution 'olex2.solve (Bourhis et al., 2015)'
_diffrn_ambient_temperature 293(2)
_diffrn_measured_fraction_theta_full 0.996
_diffrn_measured_fraction_theta_max 0.996
_diffrn_measurement_device_type 'SuperNova, Dual, Cu at home/near, EosS2'
_diffrn_measurement_method '\w scans'
_diffrn_radiation_type CuK\a
_diffrn_radiation_wavelength 1.54184
_diffrn_reflns_av_R_equivalents 0.0665
_diffrn_reflns_av_unetI/netI 0.0643
_diffrn_reflns_Laue_measured_fraction_full 0.996
_diffrn_reflns_Laue_measured_fraction_max 0.996
_diffrn_reflns_limit_h_max 25
_diffrn_reflns_limit_h_min -27
_diffrn_reflns_limit_k_max 16
_diffrn_reflns_limit_k_min -16
_diffrn_reflns_limit_l_max 27
_diffrn_reflns_limit_l_min -33
_diffrn_reflns_number 46520
_diffrn_reflns_point_group_measured_fraction_full 0.996
_diffrn_reflns_point_group_measured_fraction_max 0.996
_diffrn_reflns_theta_full 64.998
_diffrn_reflns_theta_max 64.998
_diffrn_reflns_theta_min 3.511
_diffrn_source 'micro-focus sealed X-ray tube'
_exptl_absorpt_coefficient_mu 48.662
_exptl_absorpt_correction_T_max 1.00000
_exptl_absorpt_correction_T_min 0.05286
_exptl_absorpt_correction_type multi-scan
_exptl_absorpt_process_details
;
CrysAlisPro 1.171.39.35c (Rigaku Oxford Diffraction, 2017)
Empirical absorption correction using spherical harmonics,
 implemented in SCALE3 ABSPACK scaling algorithm.
;
_exptl_crystal_colour 'clear whiteish colourless'
_exptl_crystal_colour_lustre clear
_exptl_crystal_colour_modifier whiteish
_exptl_crystal_colour_primary colourless
_exptl_crystal_density_diffrn 3.600
_exptl_crystal_description needle
_exptl_crystal_F_000 8476
_exptl_crystal_size_max 0.5
_exptl_crystal_size_mid 0.03
_exptl_crystal_size_min 0.01
_refine_diff_density_max 8.585
_refine_diff_density_min -6.219
_refine_diff_density_rms 0.692
_refine_ls_extinction_method none
_refine_ls_goodness_of_fit_ref 1.119
_refine_ls_hydrogen_treatment constr
_refine_ls_matrix_type full
_refine_ls_number_parameters 950
_refine_ls_number_reflns 15181
_refine_ls_number_restraints 120
_refine_ls_restrained_S_all 1.116
_refine_ls_R_factor_all 0.0994
_refine_ls_R_factor_gt 0.0898
_refine_ls_shift/su_max 0.001
_refine_ls_shift/su_mean 0.000
_refine_ls_structure_factor_coef Fsqd
_refine_ls_weighting_details 'w=1/[\s^2^(Fo^2^)+(0.1984P)^2^+83.2764P] where P=(Fo^2^+2Fc^2^)/3'
_refine_ls_weighting_scheme calc
_refine_ls_wR_factor_gt 0.2595
_refine_ls_wR_factor_ref 0.2767
_reflns_Friedel_coverage 0.000
_reflns_number_gt 12743
_reflns_number_total 15181
_reflns_threshold_expression 'I > 2\s(I)'
_cod_data_source_file c8cc09872g2.cif
_cod_data_source_block zyf20171215
_cod_original_formula_sum 'C5 H4 B Eu2 N Nb3 O85.50 P2 W15'
_cod_database_code 7122960
_shelx_shelxl_version_number 2014/7
_shelx_space_group_comment
;
The symmetry employed for this shelxl refinement is uniquely defined
by the following loop, which should always be used as a source of
symmetry information in preference to the above space-group names.
They are only intended as comments.
;
_shelx_estimated_absorpt_t_max 1.000
_shelx_estimated_absorpt_t_min 0.053
_olex2_refinement_description
;
1. Fixed Uiso
 At 1.2 times of:
  All C(H) groups
2. Uiso/Uaniso restraints and constraints
Uanis(O4) \\sim Ueq, Uanis(O7) \\sim Ueq, Uanis(O62) \\sim Ueq: with sigma of
0.01 and sigma for terminal atoms of 0.02
Uanis(C1) \\sim Ueq: with sigma of 0.01 and sigma for terminal atoms of 0.02
Uanis(O24) \\sim Ueq, Uanis(O65) \\sim Ueq: with sigma of 0.01 and sigma for
terminal atoms of 0.02
Uanis(C2) \\sim Ueq, Uanis(C3) \\sim Ueq, Uanis(C4) \\sim Ueq, Uanis(C5) \\sim
Ueq, Uanis(N1) \\sim Ueq: with sigma of 0.005 and sigma for terminal atoms of
0.01
Uanis(O32) \\sim Ueq: with sigma of 0.01 and sigma for terminal atoms of 0.02
: with sigma of 0.01 and sigma for terminal atoms of 0.02
Uanis(O15) \\sim Ueq, Uanis(O19) \\sim Ueq, Uanis(O34) \\sim Ueq: with sigma of
0.01 and sigma for terminal atoms of 0.02
Uanis(O3AA) \\sim Ueq, Uanis(O75) \\sim Ueq, Uanis(O57) \\sim Ueq, Uanis(O66)
\\sim Ueq, Uanis(O46) \\sim Ueq: with sigma of 0.01 and sigma for terminal
atoms of 0.02
3. Others
 Fixed Sof: O6BA(0.5) O0CA(0.5) O1CA(0.5)
4.a Aromatic/amide H refined with riding coordinates:
 C4(H4), C3(H3), C2(H2), C5(H5)
;
_olex2_submission_special_instructions 'No special instructions were received'

loop_
_space_group_symop_operation_xyz
'x, y, z'
'-x+1/2, y+1/2, -z+1/2'
'-x, -y, -z'
'x-1/2, -y-1/2, z-1/2'

loop_
_atom_site_label
_atom_site_type_symbol
_atom_site_fract_x
_atom_site_fract_y
_atom_site_fract_z
_atom_site_U_iso_or_equiv
_atom_site_adp_type
_atom_site_occupancy
_atom_site_site_symmetry_order
_atom_site_calc_flag
_atom_site_refinement_flags_posn
_atom_site_refinement_flags_adp
_atom_site_refinement_flags_occupancy
W1 W 0.32351(4) 0.87963(6) 0.44001(3) 0.0213(2) Uani 1 1 d . . .
W2 W 0.42153(4) 0.69560(7) 0.50567(3) 0.0219(2) Uani 1 1 d . . .
W3 W 0.37057(4) 0.47237(7) 0.50342(3) 0.0231(2) Uani 1 1 d . . .
W6 W 0.18239(4) 0.82956(7) 0.37878(3) 0.0234(2) Uani 1 1 d . . .
W12 W 0.12978(4) 0.88455(7) 0.49152(3) 0.0253(2) Uani 1 1 d . . .
W8 W 0.36739(4) 0.74704(7) 0.61896(3) 0.0257(2) Uani 1 1 d . . .
W5 W 0.12831(4) 0.58760(7) 0.37565(3) 0.0257(2) Uani 1 1 d . . .
W4 W 0.21716(4) 0.41718(7) 0.43809(4) 0.0245(2) Uani 1 1 d . . .
W9 W 0.31692(4) 0.52631(7) 0.61677(3) 0.0267(3) Uani 1 1 d . . .
W7 W 0.26994(4) 0.93533(7) 0.55300(3) 0.0250(2) Uani 1 1 d . . .
W11 W 0.07405(4) 0.64037(8) 0.48859(4) 0.0272(3) Uani 1 1 d . . .
W10 W 0.16182(5) 0.47034(7) 0.55008(4) 0.0286(3) Uani 1 1 d . . .
W14 W 0.09859(5) 0.78191(8) 0.60337(4) 0.0299(3) Uani 1 1 d . . .
W13 W 0.24099(5) 0.83285(8) 0.66602(4) 0.0308(3) Uani 1 1 d . . .
W15 W 0.19002(5) 0.60911(8) 0.66482(4) 0.0330(3) Uani 1 1 d . . .
Eu1 Eu 0.36641(6) 0.21580(9) 0.32544(4) 0.0209(3) Uani 1 1 d . . .
Eu2 Eu 0.58105(7) 0.66968(10) 0.29425(5) 0.0297(3) Uani 1 1 d . . .
Nb2 Nb 0.24056(8) 0.64765(12) 0.30517(6) 0.0224(4) Uani 1 1 d . . .
Nb1 Nb 0.32831(8) 0.47358(11) 0.36635(6) 0.0221(4) Uani 1 1 d . . .
Nb3 Nb 0.38094(7) 0.69590(12) 0.36857(6) 0.0218(4) Uani 1 1 d . . .
P21 P 0.27574(19) 0.6461(3) 0.43638(16) 0.0135(9) Uani 1 1 d . . .
P23 P 0.2181(2) 0.7026(4) 0.55725(18) 0.0186(10) Uani 1 1 d . . .
O32 O 0.4449(6) 0.7425(10) 0.3503(5) 0.023(3) Uani 1 1 d . U .
O22 O 0.2828(6) 0.6651(11) 0.5753(5) 0.025(3) Uani 1 1 d . . .
O33 O 0.2751(6) 0.5232(10) 0.3070(5) 0.024(3) Uani 1 1 d . . .
O34 O 0.3176(6) 0.7063(10) 0.3098(5) 0.021(3) Uani 1 1 d . U .
O35 O 0.3907(6) 0.5617(9) 0.3592(5) 0.019(3) Uani 1 1 d . . .
O24 O 0.1764(7) 0.6282(10) 0.5274(5) 0.025(3) Uani 1 1 d . U .
O26 O 0.2172(6) 0.7954(10) 0.5299(5) 0.023(3) Uani 1 1 d . . .
O37 O 0.3975(10) 0.2025(14) 0.4145(7) 0.050(5) Uani 1 1 d . . .
O38 O 0.4673(8) 0.2782(14) 0.3521(7) 0.045(4) Uani 1 1 d . . .
O27 O 0.5482(8) 0.6846(12) 0.3660(7) 0.040(4) Uani 1 1 d . . .
O31 O 0.5158(8) 0.7896(11) 0.3062(6) 0.037(4) Uani 1 1 d . . .
O25 O 0.1962(8) 0.7237(11) 0.6048(6) 0.034(4) Uani 1 1 d . . .
O39 O 0.3539(7) 0.3710(10) 0.3456(6) 0.031(3) Uani 1 1 d . . .
O40 O 0.4948(8) 0.4587(12) 0.3825(7) 0.042(4) Uani 1 1 d . . .
O41 O 0.3507(10) 0.0570(13) 0.3465(7) 0.049(5) Uani 1 1 d . . .
O42 O 0.3205(10) 0.1678(16) 0.4724(8) 0.055(5) Uani 1 1 d . . .
O44 O 0.5301(11) 0.5227(17) 0.2982(9) 0.063(6) Uani 1 1 d . . .
O45 O 0.3780(11) 0.3094(15) 0.2569(7) 0.055(5) Uani 1 1 d . . .
O46 O 0.2743(9) 0.2248(13) 0.3514(8) 0.049(5) Uani 1 1 d . U .
O47 O 0.5994(14) 0.794(2) 0.2436(11) 0.084(9) Uani 1 1 d . . .
O48 O 0.6281(10) 0.589(2) 0.2402(8) 0.070(7) Uani 1 1 d . . .
O50 O 0.4320(13) 0.1214(18) 0.2907(11) 0.080(8) Uani 1 1 d . . .
O52 O 0.6587(12) 0.7673(18) 0.3433(8) 0.073(8) Uani 1 1 d . . .
O53 O 0.2218(15) 0.434(2) 0.2132(8) 0.097(12) Uani 1 1 d . . .
O54 O 0.4973(16) 0.656(2) 0.2212(9) 0.098(11) Uani 1 1 d . . .
C1 C 0.5236(12) 0.8577(19) 0.3899(10) 0.040(6) Uani 1 1 d . U .
B1 B 0.5085(10) 0.7682(15) 0.3552(8) 0.017(4) Uiso 1 1 d . U .
O56 O 0.2892(6) 0.9186(9) 0.4930(5) 0.017(3) Uiso 1 1 d . U .
O57 O 0.1626(5) 0.8734(9) 0.4376(5) 0.018(3) Uani 1 1 d . U .
O58 O 0.3986(6) 0.7065(9) 0.5680(5) 0.019(3) Uiso 1 1 d . . .
O59 O 0.2144(6) 0.7683(9) 0.3328(5) 0.018(3) Uiso 1 1 d . . .
O60 O 0.3478(6) 0.8157(10) 0.3937(5) 0.023(3) Uiso 1 1 d . . .
O61 O 0.3522(6) 0.5106(9) 0.5652(5) 0.017(3) Uiso 1 1 d . . .
O62 O 0.2589(7) 0.4265(11) 0.3880(5) 0.028(3) Uani 1 1 d . U .
O63 O 0.3634(7) 0.9814(11) 0.4388(5) 0.029(3) Uani 1 1 d . . .
O64 O 0.3709(6) 0.4656(11) 0.4399(5) 0.025(3) Uani 1 1 d . . .
O65 O 0.1450(6) 0.4593(9) 0.3908(5) 0.022(3) Uani 1 1 d . U .
O66 O 0.3716(7) 0.6212(10) 0.6465(5) 0.024(3) Uani 1 1 d . U .
O67 O 0.4083(7) 0.3724(13) 0.5276(6) 0.038(4) Uani 1 1 d . . .
O68 O 0.4922(7) 0.7375(11) 0.5276(5) 0.030(3) Uani 1 1 d . . .
O69 O 0.3005(7) 1.0434(11) 0.5699(6) 0.032(3) Uani 1 1 d . . .
O70 O 0.1331(6) 0.8976(11) 0.3386(5) 0.025(3) Uani 1 1 d . . .
O71 O 0.3764(6) 0.8080(10) 0.4888(6) 0.025(3) Uani 1 1 d . . .
O72 O 0.4341(7) 0.5650(13) 0.5206(6) 0.036(4) Uani 1 1 d . . .
O73 O 0.4195(6) 0.6781(10) 0.4419(5) 0.020(3) Uani 1 1 d . . .
O74 O 0.2909(7) 0.4287(11) 0.4878(5) 0.027(3) Uani 1 1 d . . .
O75 O 0.1374(7) 0.7263(12) 0.3827(6) 0.033(3) Uani 1 1 d . U .
O76 O 0.3330(7) 0.8496(12) 0.5815(6) 0.032(3) Uani 1 1 d . . .
O1 O 0.0985(6) 0.5976(10) 0.4349(5) 0.022(3) Uiso 1 1 d . U .
O2 O 0.1791(6) 0.4464(10) 0.4906(5) 0.023(3) Uiso 1 1 d . U .
O3 O 0.3274(6) 0.6231(9) 0.4813(5) 0.020(3) Uani 1 1 d . . .
O4 O 0.2653(7) 0.5740(10) 0.6584(5) 0.025(3) Uani 1 1 d . U .
O5 O 0.2434(6) 0.9111(12) 0.6119(5) 0.030(3) Uani 1 1 d . . .
O6 O 0.2977(7) 0.6250(11) 0.3887(5) 0.030(3) Uani 1 1 d . . .
O7 O 0.3118(8) 0.7823(11) 0.6586(6) 0.033(3) Uani 1 1 d . U .
O8 O 0.2592(6) 0.7526(10) 0.4364(5) 0.020(3) Uiso 1 1 d . . .
O9 O 0.2448(7) 0.4706(10) 0.5783(6) 0.027(3) Uani 1 1 d . . .
O10 O 0.1113(6) 0.8661(10) 0.5542(6) 0.026(3) Uani 1 1 d . . .
O11 O 0.0314(8) 0.8240(13) 0.6122(6) 0.041(4) Uani 1 1 d . . .
O12 O 0.1550(7) 0.5301(11) 0.6104(7) 0.036(4) Uani 1 1 d . . .
O13 O 0.2045(7) 0.6626(11) 0.2420(6) 0.031(3) Uani 1 1 d . . .
O15 O 0.2247(9) 0.7200(13) 0.6989(6) 0.039(4) Uani 1 1 d . U .
O19 O 0.1722(7) 0.5937(12) 0.3295(6) 0.033(3) Uani 1 1 d . U .
O23 O 0.0941(7) 0.7651(11) 0.4750(5) 0.029(3) Uani 1 1 d . . .
O4AA O 0.1424(8) 0.3608(15) 0.5643(8) 0.049(5) Uani 1 1 d . . .
O30 O 0.3485(7) 0.4348(15) 0.6545(5) 0.040(4) Uani 1 1 d . . .
O5AA O 0.0853(7) 0.5196(11) 0.5202(7) 0.034(4) Uani 1 1 d . . .
O6AA O 0.1553(8) 0.8522(12) 0.6520(7) 0.040(4) Uani 1 1 d . . .
O1AA O 0.0721(7) 0.6931(13) 0.5531(6) 0.035(4) Uani 1 1 d . . .
O0AA O 0.2222(7) 0.5833(10) 0.4348(5) 0.025(3) Uani 1 1 d . . .
O1BA O 0.1781(10) 0.5433(15) 0.7118(7) 0.053(5) Uani 1 1 d . . .
O3BA O 0.1167(8) 0.6801(12) 0.6508(6) 0.036(4) Uani 1 1 d . . .
O3AA O 0.0588(7) 0.5775(12) 0.3361(7) 0.037(4) Uani 1 1 d . U .
O2AA O 0.2642(9) 0.9062(14) 0.7145(6) 0.041(4) Uani 1 1 d . . .
O0BA O 0.1912(8) 0.9741(11) 0.5233(6) 0.037(4) Uani 1 1 d . . .
O9AA O 0.4293(6) 0.7952(13) 0.6574(6) 0.035(4) Uani 1 1 d . . .
O8AA O 0.0747(8) 0.9579(15) 0.4682(6) 0.045(5) Uani 1 1 d . . .
O7AA O 0.2036(9) 0.2983(13) 0.4349(7) 0.043(4) Uani 1 1 d . . .
N1 N 0.5795(13) 0.928(2) 0.4651(11) 0.060(7) Uani 1 1 d . U .
C4 C 0.5474(15) 1.005(2) 0.4586(12) 0.056(7) Uani 1 1 d . U .
H4 H 0.5547 1.0529 0.4820 0.067 Uiso 1 1 calc R . .
O2BA O -0.0021(8) 0.6384(13) 0.4656(7) 0.042(4) Uiso 1 1 d . . .
O4BA O 0.2499(7) 0.9117(10) 0.3948(5) 0.027(3) Uani 1 1 d . . .
C3 C 0.504(2) 1.013(3) 0.4178(16) 0.083(12) Uani 1 1 d . U .
H3 H 0.4819 1.0688 0.4112 0.099 Uiso 1 1 calc R . .
C2 C 0.4905(17) 0.937(3) 0.3840(14) 0.066(9) Uani 1 1 d . U .
H2 H 0.4579 0.9413 0.3570 0.079 Uiso 1 1 calc R . .
C5 C 0.5698(12) 0.8563(19) 0.4317(10) 0.041(6) Uani 1 1 d . U .
H5 H 0.5952 0.8045 0.4375 0.049 Uiso 1 1 calc R . .
O29 O 0.7104(10) 0.7320(16) 0.4433(8) 0.058(5) Uiso 1 1 d . . .
O8BA O 0.0304(11) 0.5153(18) 0.6111(9) 0.067(6) Uiso 1 1 d . . .
O5BA O 0.1795(15) 1.177(2) 0.5264(12) 0.090(9) Uiso 1 1 d . . .
O36 O 0.4018(16) 0.509(2) 0.2612(13) 0.099(10) Uiso 1 1 d . . .
O7BA O 0.4421(17) -0.059(3) 0.2579(14) 0.110(11) Uiso 1 1 d . . .
O6BA O 0.207(3) 0.090(4) 0.429(2) 0.078(15) Uiso 0.5 1 d . . P
O0CA O -0.058(2) 0.662(4) 0.5536(19) 0.070(13) Uiso 0.5 1 d . . P
O9BA O 0.651(2) 0.396(4) 0.2437(19) 0.158(18) Uiso 1 1 d . . .
O1CA O 0.4697(19) 0.515(3) 0.1558(15) 0.053(10) Uiso 0.5 1 d . . P

loop_
_atom_site_aniso_label
_atom_site_aniso_U_11
_atom_site_aniso_U_22
_atom_site_aniso_U_33
_atom_site_aniso_U_23
_atom_site_aniso_U_13
_atom_site_aniso_U_12
W1 0.0260(5) 0.0180(4) 0.0205(5) -0.0010(3) 0.0073(4) -0.0015(4)
W2 0.0202(5) 0.0248(5) 0.0202(5) -0.0009(3) 0.0042(4) -0.0016(4)
W3 0.0259(5) 0.0219(5) 0.0221(5) 0.0031(3) 0.0074(4) 0.0034(4)
W6 0.0253(5) 0.0242(5) 0.0195(5) -0.0014(3) 0.0037(4) 0.0044(4)
W12 0.0268(5) 0.0258(5) 0.0243(5) -0.0018(4) 0.0083(4) 0.0045(4)
W8 0.0236(5) 0.0337(5) 0.0192(5) -0.0033(4) 0.0043(4) 0.0002(4)
W5 0.0221(5) 0.0302(5) 0.0250(5) -0.0043(4) 0.0062(4) -0.0023(4)
W4 0.0253(5) 0.0216(5) 0.0296(5) -0.0037(4) 0.0122(4) -0.0031(4)
W9 0.0301(5) 0.0293(5) 0.0227(5) 0.0041(4) 0.0103(4) 0.0060(4)
W7 0.0292(5) 0.0232(5) 0.0241(5) -0.0044(4) 0.0096(4) -0.0002(4)
W11 0.0211(5) 0.0327(5) 0.0300(5) -0.0054(4) 0.0104(4) -0.0033(4)
W10 0.0311(5) 0.0268(5) 0.0333(5) 0.0009(4) 0.0180(4) -0.0024(4)
W14 0.0296(5) 0.0361(6) 0.0280(5) -0.0026(4) 0.0145(4) 0.0024(4)
W13 0.0336(6) 0.0381(6) 0.0233(5) -0.0063(4) 0.0118(4) -0.0005(4)
W15 0.0394(6) 0.0372(6) 0.0284(5) 0.0031(4) 0.0196(5) 0.0042(5)
Eu1 0.0240(6) 0.0202(6) 0.0183(6) -0.0017(5) 0.0052(5) -0.0010(5)
Eu2 0.0323(7) 0.0338(8) 0.0264(7) 0.0053(5) 0.0136(6) 0.0061(6)
Nb2 0.0242(8) 0.0250(8) 0.0180(8) -0.0022(6) 0.0050(6) 0.0019(7)
Nb1 0.0255(8) 0.0196(8) 0.0235(8) -0.0014(6) 0.0102(7) 0.0006(7)
Nb3 0.0214(8) 0.0235(8) 0.0221(8) -0.0018(6) 0.0084(7) -0.0013(6)
P21 0.0079(19) 0.017(2) 0.016(2) -0.0011(17) 0.0044(17) 0.0000(17)
P23 0.015(2) 0.023(2) 0.019(2) 0.0056(19) 0.0063(19) 0.0008(19)
O32 0.020(6) 0.030(6) 0.022(6) -0.002(5) 0.010(5) -0.018(5)
O22 0.013(7) 0.035(8) 0.027(7) 0.010(6) 0.008(6) 0.009(6)
O33 0.028(7) 0.021(7) 0.021(7) 0.001(5) 0.005(6) 0.007(6)
O34 0.027(6) 0.021(6) 0.017(5) -0.007(5) 0.009(5) 0.004(5)
O35 0.021(6) 0.017(6) 0.020(6) 0.002(5) 0.009(5) 0.006(5)
O24 0.026(6) 0.016(6) 0.032(6) -0.006(5) 0.007(5) -0.011(5)
O26 0.019(7) 0.019(7) 0.030(7) 0.008(6) 0.003(6) -0.003(5)
O37 0.065(13) 0.051(11) 0.032(9) -0.003(8) 0.008(9) -0.020(10)
O38 0.030(9) 0.054(11) 0.050(11) -0.007(9) 0.008(8) 0.007(8)
O27 0.044(10) 0.027(8) 0.050(10) 0.009(7) 0.017(8) 0.002(7)
O31 0.049(10) 0.029(8) 0.037(9) 0.012(7) 0.021(8) 0.021(8)
O25 0.059(11) 0.028(8) 0.023(7) -0.003(6) 0.024(8) 0.003(8)
O39 0.037(9) 0.017(7) 0.041(9) -0.002(6) 0.011(7) 0.002(6)
O40 0.030(9) 0.036(9) 0.058(11) 0.020(8) 0.005(8) 0.003(7)
O41 0.077(14) 0.033(9) 0.037(9) -0.008(8) 0.013(9) -0.024(9)
O42 0.048(12) 0.064(14) 0.055(12) 0.009(10) 0.014(10) 0.020(10)
O44 0.065(14) 0.063(14) 0.066(14) -0.020(11) 0.027(12) -0.017(12)
O45 0.080(15) 0.057(12) 0.031(9) 0.000(9) 0.019(10) -0.021(11)
O46 0.040(9) 0.038(9) 0.075(12) -0.005(8) 0.024(9) -0.010(8)
O47 0.10(2) 0.09(2) 0.085(19) -0.009(15) 0.063(17) -0.018(17)
O48 0.054(13) 0.11(2) 0.048(12) 0.019(13) 0.023(10) 0.034(14)
O50 0.085(18) 0.066(16) 0.11(2) -0.040(15) 0.055(17) -0.003(14)
O52 0.096(19) 0.079(16) 0.037(11) 0.018(11) 0.003(11) -0.042(15)
O53 0.15(3) 0.087(19) 0.037(12) -0.036(12) -0.018(14) 0.058(19)
O54 0.14(3) 0.09(2) 0.039(12) -0.010(12) -0.026(15) 0.015(19)
C1 0.034(9) 0.039(9) 0.048(9) -0.001(8) 0.012(7) -0.005(7)
O57 0.012(5) 0.024(6) 0.015(5) -0.011(5) -0.002(4) 0.004(5)
O62 0.035(7) 0.037(7) 0.010(5) -0.002(5) 0.003(5) -0.017(6)
O63 0.041(9) 0.029(8) 0.018(7) -0.004(6) 0.009(6) -0.011(7)
O64 0.025(7) 0.034(8) 0.016(7) 0.011(6) 0.003(6) 0.002(6)
O65 0.016(5) 0.018(6) 0.029(6) -0.005(5) -0.001(5) 0.005(5)
O66 0.029(6) 0.026(6) 0.016(5) 0.003(5) 0.006(5) 0.010(5)
O67 0.020(8) 0.048(10) 0.042(9) -0.001(8) 0.000(7) -0.012(7)
O68 0.030(8) 0.032(8) 0.026(7) -0.010(6) 0.005(6) -0.011(7)
O69 0.036(9) 0.023(8) 0.035(8) 0.000(6) 0.006(7) -0.010(7)
O70 0.021(7) 0.031(8) 0.015(6) 0.005(6) -0.011(5) -0.004(6)
O71 0.020(7) 0.019(7) 0.039(8) 0.002(6) 0.012(6) 0.016(6)
O72 0.033(9) 0.046(10) 0.029(8) 0.003(7) 0.006(7) 0.003(8)
O73 0.012(6) 0.024(7) 0.024(7) 0.003(5) 0.005(5) -0.001(5)
O74 0.025(7) 0.034(8) 0.024(7) 0.005(6) 0.008(6) 0.018(6)
O75 0.026(6) 0.035(7) 0.034(7) -0.006(6) 0.003(5) 0.012(6)
O76 0.032(8) 0.042(9) 0.026(8) 0.002(7) 0.013(7) 0.011(7)
O3 0.027(7) 0.017(6) 0.014(6) 0.003(5) 0.004(6) -0.002(6)
O4 0.028(6) 0.028(6) 0.024(6) -0.006(5) 0.016(5) 0.011(5)
O5 0.017(7) 0.050(10) 0.026(7) 0.003(7) 0.010(6) 0.006(7)
O6 0.034(8) 0.034(8) 0.026(8) -0.001(6) 0.014(7) 0.010(7)
O7 0.045(7) 0.031(7) 0.026(6) -0.011(5) 0.018(6) 0.017(6)
O9 0.024(7) 0.022(7) 0.039(8) -0.004(6) 0.015(6) -0.005(6)
O10 0.019(7) 0.023(7) 0.038(8) -0.011(6) 0.011(6) -0.010(6)
O11 0.031(9) 0.055(11) 0.040(9) 0.015(8) 0.013(7) 0.033(8)
O12 0.035(9) 0.023(8) 0.058(11) 0.014(7) 0.023(8) 0.002(7)
O13 0.038(9) 0.027(8) 0.031(8) 0.010(6) 0.012(7) -0.004(7)
O15 0.053(8) 0.047(8) 0.021(6) 0.006(6) 0.015(6) 0.005(6)
O19 0.029(6) 0.036(7) 0.031(6) -0.003(6) 0.003(5) -0.006(6)
O23 0.024(7) 0.039(9) 0.027(7) -0.007(6) 0.010(6) 0.006(7)
O4AA 0.031(9) 0.055(12) 0.066(13) 0.004(10) 0.024(9) -0.005(8)
O30 0.027(8) 0.075(13) 0.016(7) 0.008(8) 0.004(6) 0.003(8)
O5AA 0.026(8) 0.027(8) 0.053(10) -0.002(7) 0.017(7) -0.010(6)
O6AA 0.046(10) 0.030(9) 0.042(9) -0.014(7) 0.008(8) 0.007(8)
O1AA 0.025(8) 0.047(10) 0.035(9) 0.002(7) 0.012(7) 0.006(7)
O0AA 0.035(8) 0.023(7) 0.021(7) -0.001(6) 0.013(6) -0.004(6)
O1BA 0.068(13) 0.059(12) 0.040(10) 0.023(9) 0.028(10) 0.004(10)
O3BA 0.034(9) 0.042(9) 0.041(9) 0.005(7) 0.028(8) 0.003(7)
O3AA 0.015(7) 0.038(8) 0.056(9) 0.001(7) 0.005(7) -0.004(6)
O2AA 0.050(11) 0.050(11) 0.024(8) 0.005(7) 0.011(7) -0.009(9)
O0BA 0.051(10) 0.021(8) 0.043(9) 0.006(7) 0.019(8) 0.010(7)
O9AA 0.013(7) 0.061(11) 0.028(8) -0.017(7) 0.003(6) -0.008(7)
O8AA 0.029(9) 0.070(13) 0.032(9) -0.016(9) 0.002(7) 0.004(9)
O7AA 0.044(10) 0.039(10) 0.050(11) 0.008(8) 0.017(9) -0.003(8)
N1 0.057(8) 0.058(8) 0.061(8) -0.001(5) 0.011(5) 0.003(5)
C4 0.055(9) 0.056(9) 0.055(8) 0.001(5) 0.011(5) -0.002(5)
O4BA 0.037(9) 0.018(7) 0.024(7) -0.007(6) 0.003(6) 0.000(6)
C3 0.083(12) 0.082(12) 0.082(12) 0.000(5) 0.019(6) 0.001(5)
C2 0.067(10) 0.063(10) 0.066(10) -0.002(5) 0.013(5) 0.001(5)
C5 0.041(7) 0.040(7) 0.043(7) 0.000(5) 0.012(5) -0.003(5)

loop_
_atom_type_symbol
_atom_type_description
_atom_type_scat_dispersion_real
_atom_type_scat_dispersion_imag
_atom_type_scat_source
C C 0.0181 0.0091 'International Tables Vol C Tables 4.2.6.8 and 6.1.1.4'
H H 0.0000 0.0000 'International Tables Vol C Tables 4.2.6.8 and 6.1.1.4'
B B 0.0090 0.0039 'International Tables Vol C Tables 4.2.6.8 and 6.1.1.4'
Eu Eu -8.9294 11.1857 'International Tables Vol C Tables 4.2.6.8 and 6.1.1.4'
N N 0.0311 0.0180 'International Tables Vol C Tables 4.2.6.8 and 6.1.1.4'
Nb Nb -0.1121 2.4826 'International Tables Vol C Tables 4.2.6.8 and 6.1.1.4'
O O 0.0492 0.0322 'International Tables Vol C Tables 4.2.6.8 and 6.1.1.4'
P P 0.2955 0.4335 'International Tables Vol C Tables 4.2.6.8 and 6.1.1.4'
W W -5.4734 5.5774 'International Tables Vol C Tables 4.2.6.8 and 6.1.1.4'

loop_
_geom_angle_atom_site_label_1
_geom_angle_atom_site_label_2
_geom_angle_atom_site_label_3
_geom_angle
_geom_angle_site_symmetry_1
_geom_angle_site_symmetry_3
O56 W1 O8 82.7(5) . .
O60 W1 O56 165.7(6) . .
O60 W1 O71 89.5(6) . .
O60 W1 O8 83.8(6) . .
O60 W1 O4BA 91.6(6) . .
O63 W1 O56 95.9(6) . .
O63 W1 O60 98.1(7) . .
O63 W1 O71 102.3(7) . .
O63 W1 O8 172.8(7) . .
O63 W1 O4BA 100.5(7) . .
O71 W1 O56 84.9(6) . .
O71 W1 O8 84.6(6) . .
O71 W1 O4BA 156.8(7) . .
O4BA W1 O56 88.5(6) . .
O4BA W1 O8 72.5(6) . .
O58 W2 O3 81.7(5) . .
O68 W2 O58 95.7(6) . .
O68 W2 O71 102.5(7) . .
O68 W2 O72 100.3(8) . .
O68 W2 O73 101.0(7) . .
O68 W2 O3 173.5(6) . .
O71 W2 O58 84.3(6) . .
O71 W2 O3 83.3(6) . .
O72 W2 O58 86.6(6) . .
O72 W2 O71 156.2(7) . .
O72 W2 O3 73.6(6) . .
O73 W2 O58 163.1(6) . .
O73 W2 O71 89.6(6) . .
O73 W2 O72 92.8(7) . .
O73 W2 O3 82.0(5) . .
O61 W3 O3 79.2(5) . .
O64 W3 O61 162.3(6) . .
O64 W3 O72 95.2(7) . .
O64 W3 O74 90.0(6) . .
O64 W3 O3 84.0(6) . .
O67 W3 O61 94.5(7) . .
O67 W3 O64 102.8(8) . .
O67 W3 O72 100.5(7) . .
O67 W3 O74 101.1(7) . .
O67 W3 O3 170.8(7) . .
O72 W3 O61 85.0(6) . .
O72 W3 O3 72.5(6) . .
O74 W3 O61 83.1(6) . .
O74 W3 O72 156.1(7) . .
O74 W3 O3 84.9(6) . .
O57 W6 O8 81.9(5) . .
O59 W6 O57 165.9(6) . .
O59 W6 O8 84.2(5) . .
O59 W6 O4BA 90.2(6) . .
O70 W6 O57 97.1(6) . .
O70 W6 O59 97.0(7) . .
O70 W6 O75 101.4(7) . .
O70 W6 O8 172.4(6) . .
O70 W6 O4BA 100.7(7) . .
O75 W6 O57 86.8(6) . .
O75 W6 O59 90.1(6) . .
O75 W6 O8 86.0(6) . .
O75 W6 O4BA 157.7(7) . .
O4BA W6 O57 87.6(6) . .
O4BA W6 O8 71.8(6) . .
O57 W12 O26 81.4(5) . .
O57 W12 O10 163.4(6) . .
O57 W12 O23 88.1(6) . .
O57 W12 O0BA 91.6(6) . .
O10 W12 O26 82.7(6) . .
O10 W12 O0BA 88.5(6) . .
O23 W12 O26 84.6(6) . .
O23 W12 O10 85.4(6) . .
O23 W12 O0BA 157.0(7) . .
O0BA W12 O26 72.6(6) . .
O8AA W12 O26 172.6(8) . .
O8AA W12 O57 99.4(7) . .
O8AA W12 O10 97.0(8) . .
O8AA W12 O23 102.8(8) . .
O8AA W12 O0BA 100.0(8) . .
O58 W8 O22 83.0(5) . .
O58 W8 O66 91.9(6) . .
O58 W8 O7 162.9(6) . .
O66 W8 O22 72.8(6) . .
O66 W8 O7 88.9(6) . .
O76 W8 O22 84.7(6) . .
O76 W8 O58 89.9(6) . .
O76 W8 O66 157.0(7) . .
O76 W8 O7 82.8(7) . .
O7 W8 O22 81.0(6) . .
O9AA W8 O22 171.7(7) . .
O9AA W8 O58 100.7(7) . .
O9AA W8 O66 99.6(8) . .
O9AA W8 O76 102.6(8) . .
O9AA W8 O7 96.0(7) . .
O65 W5 O75 157.5(6) . .
O65 W5 O1 88.5(6) . .
O65 W5 O0AA 73.7(5) . .
O75 W5 O0AA 84.3(6) . .
O1 W5 O75 83.9(6) . .
O1 W5 O0AA 82.1(5) . .
O19 W5 O65 95.0(7) . .
O19 W5 O75 87.8(7) . .
O19 W5 O1 165.8(6) . .
O19 W5 O0AA 85.7(6) . .
O3AA W5 O65 99.9(7) . .
O3AA W5 O75 101.9(7) . .
O3AA W5 O1 94.9(7) . .
O3AA W5 O19 98.0(8) . .
O3AA W5 O0AA 172.9(7) . .
O62 W4 O65 88.9(6) . .
O62 W4 O74 90.5(6) . .
O62 W4 O2 163.5(6) . .
O62 W4 O0AA 82.1(6) . .
O65 W4 O0AA 73.2(5) . .
O74 W4 O65 157.3(6) . .
O74 W4 O2 85.4(6) . .
O74 W4 O0AA 84.2(6) . .
O2 W4 O65 88.8(6) . .
O2 W4 O0AA 81.6(5) . .
O7AA W4 O62 98.6(8) . .
O7AA W4 O65 98.7(8) . .
O7AA W4 O74 103.9(8) . .
O7AA W4 O2 97.9(8) . .
O7AA W4 O0AA 171.8(8) . .
O61 W9 O22 82.5(5) . .
O61 W9 O66 93.1(6) . .
O61 W9 O4 162.1(6) . .
O61 W9 O9 90.1(6) . .
O66 W9 O22 74.0(6) . .
O66 W9 O4 86.2(6) . .
O66 W9 O9 159.0(6) . .
O4 W9 O22 80.1(5) . .
O9 W9 O22 85.9(6) . .
O9 W9 O4 84.5(6) . .
O30 W9 O22 171.1(7) . .
O30 W9 O61 101.0(7) . .
O30 W9 O66 97.5(7) . .
O30 W9 O4 96.8(7) . .
O30 W9 O9 102.3(8) . .
O56 W7 O26 82.4(5) . .
O56 W7 O76 88.1(6) . .
O56 W7 O5 161.9(6) . .
O56 W7 O0BA 93.5(7) . .
O69 W7 O26 173.2(7) . .
O69 W7 O56 100.9(7) . .
O69 W7 O76 103.6(8) . .
O69 W7 O5 96.9(7) . .
O69 W7 O0BA 98.6(7) . .
O76 W7 O26 82.4(6) . .
O76 W7 O5 84.4(6) . .
O5 W7 O26 80.3(6) . .
O0BA W7 O26 75.2(6) . .
O0BA W7 O76 157.1(7) . .
O0BA W7 O5 87.2(7) . .
O1 W11 O24 82.8(6) . .
O1 W11 O23 90.0(6) . .
O1 W11 O5AA 93.0(7) . .
O1 W11 O1AA 163.8(6) . .
O23 W11 O24 83.8(6) . .
O23 W11 O5AA 156.5(7) . .
O23 W11 O1AA 84.0(7) . .
O5AA W11 O24 73.5(6) . .
O5AA W11 O1AA 86.8(7) . .
O1AA W11 O24 81.7(6) . .
O2BA W11 O24 172.6(7) . .
O2BA W11 O1 100.6(8) . .
O2BA W11 O23 102.7(8) . .
O2BA W11 O5AA 99.6(8) . .
O2BA W11 O1AA 95.3(8) . .
O2 W10 O24 81.5(6) . .
O2 W10 O9 87.2(6) . .
O2 W10 O12 163.1(6) . .
O2 W10 O5AA 93.3(7) . .
O9 W10 O24 85.0(6) . .
O9 W10 O12 85.9(7) . .
O9 W10 O5AA 158.0(7) . .
O12 W10 O24 82.6(6) . .
O4AA W10 O24 173.1(7) . .
O4AA W10 O2 100.1(8) . .
O4AA W10 O9 101.8(8) . .
O4AA W10 O12 96.3(8) . .
O4AA W10 O5AA 99.8(8) . .
O5AA W10 O24 73.4(6) . .
O5AA W10 O12 87.4(7) . .
O10 W14 O25 84.9(6) . .
O10 W14 O6AA 89.4(7) . .
O10 W14 O3BA 156.9(6) . .
O11 W14 O25 171.1(7) . .
O11 W14 O10 101.3(7) . .
O11 W14 O6AA 101.3(9) . .
O11 W14 O1AA 101.7(8) . .
O11 W14 O3BA 101.8(7) . .
O6AA W14 O25 72.2(6) . .
O6AA W14 O3BA 84.5(8) . .
O1AA W14 O25 84.8(6) . .
O1AA W14 O10 87.4(7) . .
O1AA W14 O6AA 157.0(7) . .
O1AA W14 O3BA 89.6(8) . .
O3BA W14 O25 72.0(6) . .
O5 W13 O25 83.9(6) . .
O5 W13 O15 156.6(7) . .
O5 W13 O6AA 89.4(7) . .
O7 W13 O25 84.4(7) . .
O7 W13 O5 86.0(7) . .
O7 W13 O15 91.1(8) . .
O7 W13 O6AA 157.1(7) . .
O15 W13 O25 72.7(6) . .
O15 W13 O6AA 84.4(8) . .
O6AA W13 O25 72.9(6) . .
O2AA W13 O25 170.5(7) . .
O2AA W13 O5 102.8(8) . .
O2AA W13 O7 102.6(8) . .
O2AA W13 O15 100.5(8) . .
O2AA W13 O6AA 100.2(8) . .
O4 W15 O25 83.6(6) . .
O4 W15 O12 89.1(7) . .
O4 W15 O15 89.0(7) . .
O4 W15 O3BA 156.4(7) . .
O12 W15 O25 85.4(6) . .
O12 W15 O15 158.0(7) . .
O12 W15 O3BA 88.2(7) . .
O15 W15 O25 72.6(6) . .
O15 W15 O3BA 84.9(8) . .
O1BA W15 O25 169.0(8) . .
O1BA W15 O4 105.6(9) . .
O1BA W15 O12 100.6(9) . .
O1BA W15 O15 101.0(9) . .
O1BA W15 O3BA 98.0(9) . .
O3BA W15 O25 72.8(6) . .
O37 Eu1 O46 75.4(8) . .
O38 Eu1 O37 72.4(7) . .
O38 Eu1 O46 137.4(7) . .
O39 Eu1 O37 81.0(6) . .
O39 Eu1 O38 75.4(6) . .
O39 Eu1 O41 143.6(6) . .
O39 Eu1 O45 73.6(7) . .
O39 Eu1 O46 72.6(6) . .
O39 Eu1 O50 139.5(8) . .
O41 Eu1 O37 72.3(6) . .
O41 Eu1 O38 117.6(7) . .
O41 Eu1 O45 140.7(7) . .
O41 Eu1 O46 76.9(7) . .
O41 Eu1 O50 74.2(9) . .
O45 Eu1 O37 143.4(7) . .
O45 Eu1 O38 75.9(7) . .
O45 Eu1 O46 119.7(8) . .
O50 Eu1 O37 108.8(10) . .
O50 Eu1 O38 70.9(8) . .
O50 Eu1 O45 76.8(10) . .
O50 Eu1 O46 147.6(8) . .
O13 Eu1 O37 142.0(6) 2_545 .
O13 Eu1 O38 143.5(6) 2_545 .
O13 Eu1 O39 114.0(6) 2_545 .
O13 Eu1 O41 76.9(6) 2_545 .
O13 Eu1 O45 73.8(7) 2_545 .
O13 Eu1 O46 76.5(6) 2_545 .
O13 Eu1 O50 82.8(8) 2_545 .
O27 Eu2 O31 56.8(6) . .
O27 Eu2 O44 76.7(7) . .
O27 Eu2 O47 126.7(8) . .
O27 Eu2 O48 153.8(7) . .
O27 Eu2 O52 79.2(8) . .
O27 Eu2 O54 111.7(10) . .
O27 Eu2 B1 28.6(6) . .
O27 Eu2 O30 81.8(6) . 3_666
O31 Eu2 O44 106.2(7) . .
O31 Eu2 O47 76.5(8) . .
O31 Eu2 O48 148.6(7) . .
O31 Eu2 O52 85.3(9) . .
O31 Eu2 O54 77.0(9) . .
O31 Eu2 B1 28.2(5) . .
O31 Eu2 O30 136.4(6) . 3_666
O44 Eu2 O54 71.1(10) . .
O44 Eu2 B1 91.4(7) . .
O47 Eu2 O44 146.5(10) . .
O47 Eu2 O54 77.2(11) . .
O47 Eu2 B1 101.9(8) . .
O47 Eu2 O30 128.5(9) . 3_666
O48 Eu2 O44 85.5(9) . .
O48 Eu2 O47 78.0(9) . .
O48 Eu2 O52 104.2(10) . .
O48 Eu2 O54 79.6(10) . .
O48 Eu2 B1 173.9(7) . .
O48 Eu2 O30 74.6(7) . 3_666
O52 Eu2 O44 140.7(8) . .
O52 Eu2 O47 72.4(9) . .
O52 Eu2 O54 147.6(9) . .
O52 Eu2 B1 81.5(8) . .
O52 Eu2 O30 73.3(8) . 3_666
O54 Eu2 B1 94.4(9) . .
O30 Eu2 O44 72.9(8) 3_666 .
O30 Eu2 O54 136.9(9) 3_666 .
O30 Eu2 B1 109.6(6) 3_666 .
O33 Nb2 O59 156.8(5) . .
O33 Nb2 O6 74.3(5) . .
O33 Nb2 O19 90.0(7) . .
O34 Nb2 O33 91.3(6) . .
O34 Nb2 O59 88.3(5) . .
O34 Nb2 O6 73.9(6) . .
O34 Nb2 O19 157.1(6) . .
O59 Nb2 O6 83.3(5) . .
O59 Nb2 O19 81.7(6) . .
O13 Nb2 O33 102.9(7) . .
O13 Nb2 O34 102.1(6) . .
O13 Nb2 O59 99.9(6) . .
O13 Nb2 O6 174.8(7) . .
O13 Nb2 O19 100.0(7) . .
O19 Nb2 O6 84.5(6) . .
O33 Nb1 O35 90.3(6) . .
O33 Nb1 O62 89.9(6) . .
O33 Nb1 O64 157.6(6) . .
O33 Nb1 O6 74.6(5) . .
O35 Nb1 O62 158.0(6) . .
O35 Nb1 O64 87.7(6) . .
O35 Nb1 O6 74.4(5) . .
O39 Nb1 O33 102.3(7) . .
O39 Nb1 O35 100.2(7) . .
O39 Nb1 O62 101.2(7) . .
O39 Nb1 O64 100.1(7) . .
O39 Nb1 O6 173.6(7) . .
O62 Nb1 O64 83.9(6) . .
O62 Nb1 O6 84.5(6) . .
O64 Nb1 O6 83.3(6) . .
O32 Nb3 O34 103.3(6) . .
O32 Nb3 O35 100.7(6) . .
O32 Nb3 O60 101.5(6) . .
O32 Nb3 O73 98.7(6) . .
O32 Nb3 O6 175.7(6) . .
O34 Nb3 O35 92.8(6) . .
O34 Nb3 O60 87.8(6) . .
O34 Nb3 O73 157.3(5) . .
O34 Nb3 O6 75.3(6) . .
O35 Nb3 O60 157.0(6) . .
O35 Nb3 O73 88.9(6) . .
O35 Nb3 O6 75.3(5) . .
O60 Nb3 O6 82.6(5) . .
O73 Nb3 O60 82.1(6) . .
O73 Nb3 O6 83.2(5) . .
O3 P21 O6 107.9(8) . .
O3 P21 O8 110.2(7) . .
O8 P21 O6 108.4(8) . .
O0AA P21 O3 111.0(8) . .
O0AA P21 O6 107.5(8) . .
O0AA P21 O8 111.7(8) . .
O22 P23 O25 106.1(9) . .
O24 P23 O22 111.6(9) . .
O24 P23 O25 107.7(9) . .
O26 P23 O22 110.5(8) . .
O26 P23 O24 113.1(8) . .
O26 P23 O25 107.4(9) . .
B1 O32 Nb3 157.4(13) . .
W9 O22 W8 91.3(5) . .
P23 O22 W8 127.9(9) . .
P23 O22 W9 129.4(8) . .
Nb1 O33 Nb2 121.6(7) . .
Nb3 O34 Nb2 121.0(7) . .
Nb3 O35 Nb1 119.7(6) . .
W11 O24 W10 89.9(5) . .
P23 O24 W11 128.8(8) . .
P23 O24 W10 127.9(9) . .
W7 O26 W12 90.0(5) . .
P23 O26 W12 125.8(8) . .
P23 O26 W7 130.9(8) . .
B1 O27 Eu2 102.4(12) . .
B1 O31 Eu2 102.4(11) . .
W13 O25 W14 91.5(5) . .
W15 O25 W14 91.3(6) . .
W15 O25 W13 91.4(5) . .
P23 O25 W14 123.7(10) . .
P23 O25 W13 124.8(10) . .
P23 O25 W15 124.4(9) . .
Nb1 O39 Eu1 163.9(9) . .
C2 C1 B1 124(3) . .
C2 C1 C5 114(3) . .
C5 C1 B1 121(2) . .
O32 B1 Eu2 120.7(12) . .
O32 B1 O27 111.7(17) . .
O32 B1 C1 108.3(17) . .
O27 B1 Eu2 49.0(9) . .
O27 B1 C1 119.0(18) . .
O31 B1 Eu2 49.4(9) . .
O31 B1 O32 108.0(16) . .
O31 B1 O27 98.4(16) . .
O31 B1 C1 110.8(18) . .
C1 B1 Eu2 130.5(14) . .
W7 O56 W1 165.8(8) . .
W12 O57 W6 163.4(8) . .
W8 O58 W2 164.3(8) . .
W6 O59 Nb2 150.2(7) . .
W1 O60 Nb3 151.5(8) . .
W9 O61 W3 164.4(8) . .
W4 O62 Nb1 148.9(8) . .
W3 O64 Nb1 151.4(8) . .
W5 O65 W4 122.8(7) . .
W9 O66 W8 121.2(7) . .
W1 O71 W2 147.9(9) . .
W2 O72 W3 122.6(9) . .
W2 O73 Nb3 152.0(8) . .
W3 O74 W4 146.5(8) . .
W6 O75 W5 147.2(9) . .
W8 O76 W7 155.5(9) . .
W11 O1 W5 164.9(8) . .
W10 O2 W4 165.8(8) . .
W2 O3 W3 91.1(5) . .
P21 O3 W2 128.1(7) . .
P21 O3 W3 126.4(7) . .
W15 O4 W9 149.6(8) . .
W13 O5 W7 150.5(9) . .
Nb2 O6 Nb1 89.4(5) . .
Nb3 O6 Nb2 89.4(5) . .
Nb3 O6 Nb1 90.3(5) . .
P21 O6 Nb2 126.0(9) . .
P21 O6 Nb1 125.0(9) . .
P21 O6 Nb3 125.4(9) . .
W13 O7 W8 152.6(9) . .
W1 O8 W6 92.1(5) . .
P21 O8 W1 126.6(8) . .
P21 O8 W6 126.3(7) . .
W10 O9 W9 152.8(8) . .
W14 O10 W12 148.9(8) . .
W15 O12 W10 148.1(9) . .
Nb2 O13 Eu1 157.2(9) . 2
W15 O15 W13 123.3(8) . .
W5 O19 Nb2 150.8(9) . .
W12 O23 W11 154.5(9) . .
W9 O30 Eu2 163.1(10) . 3_666
W10 O5AA W11 122.6(8) . .
W14 O6AA W13 123.5(8) . .
W14 O1AA W11 150.2(10) . .
W4 O0AA W5 90.4(5) . .
P21 O0AA W5 126.9(8) . .
P21 O0AA W4 129.2(9) . .
W14 O3BA W15 123.9(8) . .
W7 O0BA W12 121.7(8) . .
C4 N1 C5 123(3) . .
N1 C4 C3 118(4) . .
W6 O4BA W1 123.6(8) . .
C4 C3 C2 120(4) . .
C1 C2 C3 122(4) . .
C1 C5 N1 122(3) . .

loop_
_geom_bond_atom_site_label_1
_geom_bond_atom_site_label_2
_geom_bond_distance
_geom_bond_site_symmetry_2
W1 O56 1.940(13) .
W1 O60 1.793(14) .
W1 O63 1.720(15) .
W1 O71 1.892(14) .
W1 O8 2.325(14) .
W1 O4BA 1.909(15) .
W2 O58 1.963(13) .
W2 O68 1.706(15) .
W2 O71 1.900(13) .
W2 O72 1.906(18) .
W2 O73 1.801(14) .
W2 O3 2.353(14) .
W3 O61 1.968(13) .
W3 O64 1.795(14) .
W3 O67 1.715(18) .
W3 O72 1.943(18) .
W3 O74 1.892(16) .
W3 O3 2.376(13) .
W6 O57 1.928(12) .
W6 O59 1.863(13) .
W6 O70 1.693(13) .
W6 O75 1.819(18) .
W6 O8 2.354(14) .
W6 O4BA 1.911(15) .
W12 O26 2.404(14) .
W12 O57 1.870(13) .
W12 O10 1.936(15) .
W12 O23 1.892(16) .
W12 O0BA 1.951(19) .
W12 O8AA 1.650(19) .
W8 O22 2.345(15) .
W8 O58 1.855(13) .
W8 O66 1.940(14) .
W8 O76 1.856(16) .
W8 O7 1.970(14) .
W8 O9AA 1.708(14) .
W5 O65 1.888(14) .
W5 O75 1.984(17) .
W5 O1 1.966(14) .
W5 O19 1.842(17) .
W5 O0AA 2.387(15) .
W5 O3AA 1.718(16) .
W4 O62 1.905(14) .
W4 O65 1.952(13) .
W4 O74 1.924(15) .
W4 O2 1.948(14) .
W4 O0AA 2.364(14) .
W4 O7AA 1.714(19) .
W9 O22 2.325(14) .
W9 O61 1.851(13) .
W9 O66 1.893(15) .
W9 O4 1.992(13) .
W9 O9 1.919(15) .
W9 O30 1.721(18) .
W7 O26 2.336(14) .
W7 O56 1.869(13) .
W7 O69 1.706(15) .
W7 O76 1.916(16) .
W7 O5 1.940(14) .
W7 O0BA 1.887(18) .
W11 O24 2.356(15) .
W11 O1 1.846(14) .
W11 O23 1.893(17) .
W11 O5AA 1.918(17) .
W11 O1AA 1.975(17) .
W11 O2BA 1.721(19) .
W10 O24 2.377(14) .
W10 O2 1.849(14) .
W10 O9 1.888(15) .
W10 O12 1.940(19) .
W10 O4AA 1.69(2) .
W10 O5AA 1.895(17) .
W14 O25 2.400(18) .
W14 O10 1.907(16) .
W14 O11 1.743(15) .
W14 O6AA 1.922(18) .
W14 O1AA 1.880(18) .
W14 O3BA 1.941(17) .
W13 O25 2.355(16) .
W13 O5 1.898(16) .
W13 O7 1.852(15) .
W13 O15 1.934(18) .
W13 O6AA 1.945(19) .
W13 O2AA 1.693(18) .
W15 O25 2.375(16) .
W15 O4 1.867(14) .
W15 O12 1.907(19) .
W15 O15 1.913(19) .
W15 O1BA 1.699(17) .
W15 O3BA 1.928(17) .
Eu1 O37 2.436(18) .
Eu1 O38 2.435(19) .
Eu1 O39 2.311(15) .
Eu1 O41 2.382(18) .
Eu1 O45 2.414(19) .
Eu1 O46 2.429(19) .
Eu1 O50 2.41(2) .
Eu1 O13 2.305(16) 2_545
Eu2 O27 2.341(18) .
Eu2 O31 2.356(15) .
Eu2 O44 2.41(2) .
Eu2 O47 2.37(3) .
Eu2 O48 2.38(2) .
Eu2 O52 2.41(2) .
Eu2 O54 2.46(3) .
Eu2 B1 3.03(2) .
Eu2 O30 2.400(17) 3_666
Nb2 O33 1.934(14) .
Nb2 O34 1.945(15) .
Nb2 O59 2.035(13) .
Nb2 O6 2.414(16) .
Nb2 O13 1.777(16) .
Nb2 O19 2.029(17) .
Nb1 O33 1.942(14) .
Nb1 O35 1.961(14) .
Nb1 O39 1.728(15) .
Nb1 O62 1.976(15) .
Nb1 O64 2.061(14) .
Nb1 O6 2.396(15) .
Nb3 O32 1.813(13) .
Nb3 O34 1.921(14) .
Nb3 O35 1.944(13) .
Nb3 O60 2.062(14) .
Nb3 O73 2.050(14) .
Nb3 O6 2.368(16) .
P21 O3 1.543(14) .
P21 O6 1.579(15) .
P21 O8 1.560(14) .
P21 O0AA 1.519(15) .
P23 O22 1.551(14) .
P23 O24 1.531(14) .
P23 O26 1.522(14) .
P23 O25 1.576(14) .
O32 B1 1.49(2) .
O27 B1 1.48(3) .
O31 B1 1.46(3) .
C1 B1 1.59(3) .
C1 C2 1.34(5) .
C1 C5 1.38(4) .
O13 Eu1 2.305(16) 2
O30 Eu2 2.400(17) 3_666
N1 C4 1.31(4) .
N1 C5 1.37(4) .
C4 C3 1.33(5) .
C3 C2 1.43(6) .

loop_
_geom_torsion_atom_site_label_1
_geom_torsion_atom_site_label_2
_geom_torsion_atom_site_label_3
_geom_torsion_atom_site_label_4
_geom_torsion
_geom_torsion_site_symmetry_4
Eu2 O27 B1 O32 112.5(14) .
Eu2 O27 B1 O31 -0.8(16) .
Eu2 O27 B1 C1 -120.2(17) .
Eu2 O31 B1 O32 -115.4(14) .
Eu2 O31 B1 O27 0.8(16) .
Eu2 O31 B1 C1 126.2(16) .
Nb3 O32 B1 Eu2 113(3) .
Nb3 O32 B1 O27 59(4) .
Nb3 O32 B1 O31 166(3) .
Nb3 O32 B1 C1 -74(4) .
O22 W8 O58 W2 88(3) .
O22 W8 O76 W7 49(2) .
O22 W9 O61 W3 -98(3) .
O22 W9 O66 W8 -7.8(7) .
O22 P23 O24 W11 -178.8(9) .
O22 P23 O24 W10 52.5(13) .
O22 P23 O26 W12 178.1(9) .
O22 P23 O26 W7 -53.2(13) .
O22 P23 O25 W14 -179.1(9) .
O22 P23 O25 W13 60.9(12) .
O22 P23 O25 W15 -59.8(13) .
O33 Nb2 O13 Eu1 148(2) 2
O33 Nb1 O39 Eu1 -95(3) .
O34 Nb2 O13 Eu1 -118(2) 2
O34 Nb3 O32 B1 -175(3) .
O35 Nb1 O39 Eu1 173(3) .
O35 Nb3 O32 B1 -80(3) .
O24 W11 O1 W5 -86(3) .
O24 W11 O23 W12 -49.5(19) .
O24 W10 O2 W4 94(3) .
O24 W10 O9 W9 45.1(19) .
O24 W10 O5AA W11 7.5(9) .
O24 P23 O22 W8 176.6(9) .
O24 P23 O22 W9 -50.9(13) .
O24 P23 O26 W12 52.2(13) .
O24 P23 O26 W7 -179.1(10) .
O24 P23 O25 W14 -59.5(12) .
O24 P23 O25 W13 -179.5(10) .
O24 P23 O25 W15 59.8(14) .
O26 W12 O57 W6 91(3) .
O26 W12 O23 W11 49.9(19) .
O26 W7 O56 W1 -80(3) .
O26 W7 O0BA W12 -6.0(8) .
O26 P23 O22 W8 49.9(12) .
O26 P23 O22 W9 -177.7(10) .
O26 P23 O24 W11 -53.4(13) .
O26 P23 O24 W10 177.9(9) .
O26 P23 O25 W14 62.7(12) .
O26 P23 O25 W13 -57.4(13) .
O26 P23 O25 W15 -178.1(10) .
O25 W14 O1AA W11 -56.0(19) .
O25 W13 O5 W7 -60.6(18) .
O25 W13 O7 W8 55(2) .
O25 W15 O4 W9 -61.2(17) .
O25 P23 O22 W8 -66.3(11) .
O25 P23 O22 W9 66.1(13) .
O25 P23 O24 W11 65.1(13) .
O25 P23 O24 W10 -63.5(13) .
O25 P23 O26 W12 -66.6(12) .
O25 P23 O26 W7 62.2(13) .
B1 C1 C2 C3 176(3) .
B1 C1 C5 N1 -172(2) .
O56 W1 O60 Nb3 -38(4) .
O56 W1 O71 W2 144.4(16) .
O56 W7 O0BA W12 75.2(10) .
O57 W6 O59 Nb2 46(3) .
O57 W6 O75 W5 -139.6(17) .
O57 W12 O23 W11 131.5(19) .
O58 W2 O73 Nb3 42(3) .
O58 W8 O76 W7 132(2) .
O59 W6 O75 W5 26.7(17) .
O59 Nb2 O13 Eu1 -27(2) 2
O60 W1 O71 W2 -22.5(16) .
O60 Nb3 O32 B1 94(3) .
O61 W3 O64 Nb1 -35(3) .
O61 W3 O74 W4 139.2(15) .
O61 W9 O66 W8 73.5(8) .
O61 W9 O30 Eu2 58(3) 3_666
O62 Nb1 O39 Eu1 -3(4) .
O63 W1 O60 Nb3 131.5(17) .
O63 W1 O71 W2 -120.7(16) .
O64 W3 O74 W4 -24.4(15) .
O64 Nb1 O39 Eu1 83(3) .
O65 W5 O19 Nb2 -118.4(19) .
O66 W8 O58 W2 160(3) .
O66 W8 O76 W7 37(3) .
O66 W9 O61 W3 -172(3) .
O66 W9 O30 Eu2 -37(3) 3_666
O67 W3 O64 Nb1 132.8(18) .
O67 W3 O74 W4 -127.5(15) .
O68 W2 O73 Nb3 -128.9(17) .
O69 W7 O56 W1 106(3) .
O69 W7 O0BA W12 176.8(10) .
O70 W6 O59 Nb2 -132.7(15) .
O70 W6 O75 W5 123.8(17) .
O71 W1 O60 Nb3 29.2(17) .
O71 W2 O73 Nb3 -26.3(17) .
O72 W2 O73 Nb3 130.0(17) .
O72 W3 O64 Nb1 -125.1(18) .
O72 W3 O74 W4 78(2) .
O73 Nb3 O32 B1 11(3) .
O74 W3 O64 Nb1 31.5(18) .
O75 W6 O59 Nb2 -31.2(15) .
O75 W5 O65 W4 -12(2) .
O75 W5 O19 Nb2 39.2(19) .
O76 W8 O58 W2 3(3) .
O76 W7 O56 W1 2(3) .
O76 W7 O0BA W12 -18(2) .
O1 W5 O65 W4 -81.9(9) .
O1 W5 O19 Nb2 -15(4) .
O1 W11 O23 W12 -132.2(19) .
O2 W10 O9 W9 127(2) .
O2 W10 O5AA W11 -72.5(10) .
O3 W2 O73 Nb3 57.0(16) .
O3 W3 O64 Nb1 -53.4(18) .
O3 W3 O74 W4 59.5(15) .
O3 P21 O6 Nb2 -178.9(9) .
O3 P21 O6 Nb1 61.6(12) .
O3 P21 O6 Nb3 -58.7(11) .
O3 P21 O8 W1 54.8(11) .
O3 P21 O8 W6 -178.2(8) .
O3 P21 O0AA W5 178.4(8) .
O3 P21 O0AA W4 -53.1(12) .
O4 W9 O61 W3 -85(4) .
O4 W9 O66 W8 -88.7(8) .
O4 W9 O30 Eu2 -124(3) 3_666
O5 W7 O56 W1 -63(4) .
O5 W7 O0BA W12 -86.6(10) .
O5 W13 O7 W8 -29(2) .
O6 P21 O3 W2 63.6(11) .
O6 P21 O3 W3 -64.0(11) .
O6 P21 O8 W1 -63.1(11) .
O6 P21 O8 W6 64.0(11) .
O6 P21 O0AA W5 -63.8(12) .
O6 P21 O0AA W4 64.7(12) .
O7 W8 O58 W2 67(4) .
O7 W8 O76 W7 -32(2) .
O7 W13 O5 W7 24.2(18) .
O8 W1 O60 Nb3 -55.5(17) .
O8 W1 O71 W2 61.3(16) .
O8 W6 O59 Nb2 54.8(15) .
O8 W6 O75 W5 -57.5(16) .
O8 P21 O3 W2 -54.6(11) .
O8 P21 O3 W3 177.8(8) .
O8 P21 O6 Nb2 -59.5(12) .
O8 P21 O6 Nb1 -179.0(9) .
O8 P21 O6 Nb3 60.6(11) .
O8 P21 O0AA W5 55.0(11) .
O8 P21 O0AA W4 -176.6(8) .
O9 W9 O61 W3 -12(3) .
O9 W9 O66 W8 -25(2) .
O9 W9 O30 Eu2 150(3) 3_666
O9 W10 O2 W4 9(3) .
O9 W10 O5AA W11 18(3) .
O10 W12 O57 W6 73(3) .
O10 W12 O23 W11 -33.2(19) .
O10 W14 O1AA W11 29.1(19) .
O11 W14 O1AA W11 130.1(19) .
O12 W10 O2 W4 75(4) .
O12 W10 O9 W9 -37.9(19) .
O12 W10 O5AA W11 90.6(10) .
O12 W15 O4 W9 24.3(17) .
O15 W13 O5 W7 -59(3) .
O15 W13 O7 W8 127(2) .
O15 W15 O4 W9 -133.8(17) .
O19 W5 O65 W4 84.4(9) .
O19 Nb2 O13 Eu1 56(2) 2
O23 W12 O57 W6 6(3) .
O23 W11 O1 W5 -2(3) .
O4AA W10 O2 W4 -92(4) .
O4AA W10 O9 W9 -134(2) .
O4AA W10 O5AA W11 -173.4(11) .
O30 W9 O61 W3 90(3) .
O30 W9 O66 W8 175.0(9) .
O5AA W11 O1 W5 -159(3) .
O5AA W11 O23 W12 -35(3) .
O5AA W10 O2 W4 167(3) .
O5AA W10 O9 W9 35(3) .
O6AA W14 O1AA W11 -53(3) .
O6AA W13 O5 W7 -133.4(18) .
O6AA W13 O7 W8 49(3) .
O1AA W11 O1 W5 -70(4) .
O1AA W11 O23 W12 32.7(19) .
O0AA W5 O65 W4 0.3(7) .
O0AA W5 O19 Nb2 -45.3(19) .
O0AA P21 O3 W2 -178.9(9) .
O0AA P21 O3 W3 53.5(11) .
O0AA P21 O6 Nb2 61.3(12) .
O0AA P21 O6 Nb1 -58.2(12) .
O0AA P21 O6 Nb3 -178.6(9) .
O0AA P21 O8 W1 178.7(8) .
O0AA P21 O8 W6 -54.3(11) .
O1BA W15 O4 W9 125.0(18) .
O3BA W14 O1AA W11 -128.0(19) .
O3BA W15 O4 W9 -59(3) .
O3AA W5 O65 W4 -176.6(9) .
O3AA W5 O19 Nb2 140.8(19) .
O2AA W13 O5 W7 126.2(19) .
O2AA W13 O7 W8 -132(2) .
O0BA W12 O57 W6 163(3) .
O0BA W12 O23 W11 42(3) .
O0BA W7 O56 W1 -155(3) .
O9AA W8 O58 W2 -100(3) .
O9AA W8 O76 W7 -127(2) .
O8AA W12 O57 W6 -97(3) .
O8AA W12 O23 W11 -129.3(19) .
N1 C4 C3 C2 4(6) .
C4 N1 C5 C1 -3(5) .
C4 C3 C2 C1 -5(6) .
O2BA W11 O1 W5 101(3) .
O2BA W11 O23 W12 126.9(19) .
O4BA W1 O60 Nb3 -127.7(17) .
O4BA W1 O71 W2 71(2) .
O4BA W6 O59 Nb2 126.5(15) .
O4BA W6 O75 W5 -64(3) .
C2 C1 B1 Eu2 122(3) .
C2 C1 B1 O32 -50(3) .
C2 C1 B1 O27 -179(3) .
C2 C1 B1 O31 68(3) .
C2 C1 C5 N1 2(4) .
C5 C1 B1 Eu2 -64(3) .
C5 C1 B1 O32 124(2) .
C5 C1 B1 O27 -5(3) .
C5 C1 B1 O31 -118(3) .
C5 C1 C2 C3 2(5) .
C5 N1 C4 C3 0(5) .

loop_
_smtbx_masks_void_nr
_smtbx_masks_void_average_x
_smtbx_masks_void_average_y
_smtbx_masks_void_average_z
_smtbx_masks_void_volume
_smtbx_masks_void_count_electrons
1 -0.843 -0.049 -0.343 1768.3 515.6
